data_4517267
loop_
_publ_author_name
'Chen, Mao-Long'
'Feng, Yan-Ying'
'Wang, Si-Yuan'
'Cheng, Yuihui'
'Zhou, Zhao-Hui'

_publ_section_title
;
 Metal-organic frameworks with double channels for rapid and reversible
 adsorption of 1,2-ethylenediamine and gases.
;
_journal_name_full 'ACS applied materials &amp; interfaces'
_journal_paper_doi 10.1021/acsami.9b20184
_journal_year 2019
_chemical_formula_moiety '0.25(C88 H120 N16 O72 Pr8), 2(C0.6 N), 0.8(C), 4(H2 O), O'
_chemical_formula_sum 'C24 H38 N6 O23 Pr2'
_chemical_formula_weight 1060.42
_space_group_crystal_system tetragonal
_space_group_IT_number 85
_space_group_name_Hall '-P 4a'
_space_group_name_H-M_alt 'P 4/n :2'
_atom_sites_solution_hydrogens mixed
_audit_creation_date 2018-09-11
_audit_creation_method
;
  Olex2 1.1
  (compiled 2011.11.01 svn.r2039, GUI svn.r3906)
;
_cell_angle_alpha 90
_cell_angle_beta 90
_cell_angle_gamma 90
_cell_formula_units_Z 4
_cell_length_a 19.3748(3)
_cell_length_b 19.3748(3)
_cell_length_c 9.9515(5)
_cell_measurement_reflns_used 4742
_cell_measurement_temperature 173(2)
_cell_measurement_theta_max 26.3610
_cell_measurement_theta_min 3.8850
_cell_volume 3735.6(2)
_computing_molecular_graphics
;
O. V. Dolomanov, L. J. Bourhis, R. J. Gildea, J. A. K. Howard and H. Puschmann,
OLEX2: a complete structure solution, refinement and analysis program.
J. Appl. Cryst. (2009). 42, 339-341.
;
_computing_publication_material
;
O. V. Dolomanov, L. J. Bourhis, R. J. Gildea, J. A. K. Howard and H. Puschmann,
OLEX2: a complete structure solution, refinement and analysis program.
J. Appl. Cryst. (2009). 42, 339-341.
;
_computing_structure_refinement
;
XL, G.M. Sheldrick, Acta Cryst.
(2008). A64, 112-122
;
_diffrn_ambient_temperature 173(2)
_diffrn_measured_fraction_theta_full 0.999
_diffrn_measured_fraction_theta_max 0.949
_diffrn_measurement_device_type 'Xcalibur, Sapphire3, Gemini ultra'
_diffrn_radiation_type MoK\a
_diffrn_radiation_wavelength 0.71073
_diffrn_reflns_av_R_equivalents 0.0825
_diffrn_reflns_av_unetI/netI 0.0559
_diffrn_reflns_Laue_measured_fraction_full 0.999
_diffrn_reflns_Laue_measured_fraction_max 0.949
_diffrn_reflns_limit_h_max 25
_diffrn_reflns_limit_h_min -26
_diffrn_reflns_limit_k_max 25
_diffrn_reflns_limit_k_min -26
_diffrn_reflns_limit_l_max 13
_diffrn_reflns_limit_l_min -13
_diffrn_reflns_number 36531
_diffrn_reflns_point_group_measured_fraction_full 0.999
_diffrn_reflns_point_group_measured_fraction_max 0.949
_diffrn_reflns_theta_full 25.242
_diffrn_reflns_theta_max 28.941
_diffrn_reflns_theta_min 2.934
_exptl_absorpt_coefficient_mu 2.673
_exptl_absorpt_correction_T_max 1.00000
_exptl_absorpt_correction_T_min 0.93272
_exptl_absorpt_correction_type multi-scan
_exptl_absorpt_process_details
;
CrysAlisPro, Agilent Technologies,
Version 1.171.36.24 (release 03-12-2012 CrysAlis171 .NET)
(compiled Dec  3 2012,18:21:49)
Empirical absorption correction using spherical harmonics,
 implemented in SCALE3 ABSPACK scaling algorithm.
;
_exptl_crystal_colour COLORLESS
_exptl_crystal_density_diffrn 1.885
_exptl_crystal_description TETRAGONAL
_exptl_crystal_F_000 2104
_exptl_crystal_size_max 0.200
_exptl_crystal_size_mid 0.200
_exptl_crystal_size_min 0.060
_refine_diff_density_max 2.027
_refine_diff_density_min -1.302
_refine_diff_density_rms 0.177
_refine_ls_extinction_method none
_refine_ls_goodness_of_fit_ref 1.230
_refine_ls_hydrogen_treatment mixed
_refine_ls_matrix_type full
_refine_ls_number_parameters 274
_refine_ls_number_reflns 4714
_refine_ls_number_restraints 16
_refine_ls_restrained_S_all 1.231
_refine_ls_R_factor_all 0.0880
_refine_ls_R_factor_gt 0.0625
_refine_ls_shift/su_max 0.002
_refine_ls_shift/su_mean 0.000
_refine_ls_structure_factor_coef Fsqd
_refine_ls_weighting_details 'w=1/[\s^2^(Fo^2^)+(0.0288P)^2^+28.8027P] where P=(Fo^2^+2Fc^2^)/3'
_refine_ls_weighting_scheme calc
_refine_ls_wR_factor_gt 0.1205
_refine_ls_wR_factor_ref 0.1294
_reflns_Friedel_coverage 0.000
_reflns_number_gt 3690
_reflns_number_total 4714
_reflns_threshold_expression 'I > 2\s(I)'
_cod_data_source_file am9b20184_si_005.cif
_cod_data_source_block SAD
_cod_original_sg_symbol_H-M 'P 4/n'
_cod_database_code 4517267
_shelx_estimated_absorpt_t_max 0.856
_shelx_estimated_absorpt_t_min 0.617
_shelx_shelxl_version_number 2018/3
_shelx_space_group_comment
;
The symmetry employed for this shelxl refinement is uniquely defined
by the following loop, which should always be used as a source of
symmetry information in preference to the above space-group names.
They are only intended as comments.
;

loop_
_space_group_symop_operation_xyz
'x, y, z'
'-y+1/2, x, z'
'-x+1/2, -y+1/2, z'
'y, -x+1/2, z'
'-x, -y, -z'
'y-1/2, -x, -z'
'x-1/2, y-1/2, -z'
'-y, x-1/2, -z'

loop_
_atom_site_label
_atom_site_type_symbol
_atom_site_fract_x
_atom_site_fract_y
_atom_site_fract_z
_atom_site_U_iso_or_equiv
_atom_site_adp_type
_atom_site_occupancy
_atom_site_site_symmetry_order
_atom_site_calc_flag
_atom_site_refinement_flags_posn
_atom_site_refinement_flags_adp
_atom_site_refinement_flags_occupancy
_atom_site_disorder_assembly
_atom_site_disorder_group
Pr1 Pr 0.45677(2) 0.89452(2) 0.45894(4) 0.01680(12) Uani 1 1 d . . . . .
C1 C 0.5398(4) 0.9761(4) 0.1691(7) 0.0236(15) Uani 1 1 d . . . . .
H1A H 0.498184 0.995764 0.126024 0.028 Uiso 1 1 calc R U . . .
H1B H 0.578561 0.980069 0.104722 0.028 Uiso 1 1 calc R U . . .
C2 C 0.5565(3) 1.0170(3) 0.2939(7) 0.0202(14) Uani 1 1 d . . . . .
C3 C 0.4823(4) 0.8720(5) 0.0962(8) 0.0345(19) Uani 1 1 d . . . . .
H3A H 0.511287 0.848761 0.027915 0.041 Uiso 1 1 calc R U . . .
H3B H 0.456888 0.909669 0.050708 0.041 Uiso 1 1 calc R U . . .
C4 C 0.4305(4) 0.8203(5) 0.1511(9) 0.038(2) Uani 1 1 d . . . . .
C5 C 0.5613(4) 0.7737(3) 0.6150(8) 0.0289(17) Uani 1 1 d . . . . .
H5A H 0.600768 0.741416 0.622104 0.035 Uiso 1 1 calc R U . . .
H5B H 0.522686 0.754413 0.668089 0.035 Uiso 1 1 calc R U . . .
C6 C 0.5821(4) 0.8434(4) 0.6742(8) 0.0251(16) Uani 1 1 d . . . . .
C7 C 0.4975(3) 0.7179(3) 0.4416(8) 0.0226(15) Uani 1 1 d . . . . .
H7A H 0.521277 0.675593 0.472887 0.027 Uiso 1 1 calc R U . . .
H7B H 0.490705 0.714185 0.343232 0.027 Uiso 1 1 calc R U . . .
C8 C 0.4278(4) 0.7247(4) 0.5116(8) 0.0291(17) Uani 1 1 d . . . . .
C9 C 0.5959(4) 0.8680(4) 0.2002(8) 0.0267(16) Uani 1 1 d . . . . .
H9A H 0.636863 0.891878 0.176023 0.032 Uiso 1 1 calc R U . . .
C10 C 0.5970(4) 0.7921(4) 0.2422(8) 0.0283(17) Uani 1 1 d . . . . .
H10A H 0.553599 0.770291 0.210996 0.034 Uiso 1 1 calc R U . . .
H10B H 0.635504 0.769054 0.194635 0.034 Uiso 1 1 calc R U . . .
C11 C 0.6046(3) 0.7780(4) 0.3911(8) 0.0236(15) Uani 1 1 d . . . . .
H11A H 0.626422 0.732164 0.402112 0.028 Uiso 1 1 calc R U . . .
H11B H 0.636769 0.812662 0.428880 0.028 Uiso 1 1 calc R U . . .
C12 C 0.2541(7) 0.6958(9) 0.212(2) 0.073(7) Uani 0.6 1 d D . P A 1
C13 C 0.250000 0.750000 0.3142(16) 0.066(6) Uani 0.8 2 d S T P B 2
N1 N 0.5275(3) 0.9022(3) 0.1992(6) 0.0210(12) Uani 1 1 d . . . . .
N2 N 0.5401(3) 0.7792(3) 0.4726(6) 0.0196(12) Uani 1 1 d . . . . .
O1 O 0.5463(2) 0.9899(2) 0.4076(5) 0.0165(9) Uani 1 1 d . . . . .
O2 O 0.5765(3) 1.0787(3) 0.2822(6) 0.0325(13) Uani 1 1 d . . . . .
O3 O 0.4185(3) 0.8207(3) 0.2754(6) 0.0304(12) Uani 1 1 d . . . . .
O4 O 0.4013(4) 0.7831(5) 0.0672(9) 0.083(3) Uani 1 1 d . . . . .
O5 O 0.5616(2) 0.8957(2) 0.6114(5) 0.0256(11) Uani 1 1 d . . . . .
O6 O 0.6159(4) 0.8433(3) 0.7798(7) 0.0523(18) Uani 1 1 d . . . . .
O7 O 0.4118(3) 0.7830(2) 0.5575(6) 0.0349(14) Uani 1 1 d . . . . .
O8 O 0.3895(3) 0.6727(3) 0.5166(6) 0.0366(14) Uani 1 1 d . . . . .
O1W O 0.4012(3) 0.9791(3) 0.3075(6) 0.0296(12) Uani 1 1 d D . . . .
H1WA H 0.414(4) 1.0200(15) 0.327(7) 0.036 Uiso 1 1 d D U . . .
H1WB H 0.378(4) 0.980(3) 0.235(4) 0.036 Uiso 1 1 d D U . . .
O2W O 0.6102(5) 0.7241(4) -0.0698(7) 0.075(3) Uani 1 1 d D . . . .
H2WA H 0.623(5) 0.696(5) -0.131(9) 0.090 Uiso 1 1 d D U . . .
H2WB H 0.5668(12) 0.722(6) -0.060(12) 0.090 Uiso 1 1 d D U . . .
O3W O 0.3200(5) 0.9759(6) 0.0857(9) 0.090(3) Uani 1 1 d D . . . .
H3WA H 0.282(4) 0.966(7) 0.123(10) 0.108 Uiso 1 1 d D U . . .
H3WB H 0.322(6) 0.958(7) 0.008(6) 0.108 Uiso 1 1 d D U . . .
O4W O 0.750000 0.750000 0.082(2) 0.110(7) Uani 1 4 d S T P . .
O5W O 0.750000 0.750000 0.650(12) 0.84(11) Uani 1 4 d S T P . .
N3 N 0.3238(6) 0.6672(7) 0.1758(13) 0.102(4) Uani 1 1 d D U . . .

loop_
_atom_site_aniso_label
_atom_site_aniso_U_11
_atom_site_aniso_U_22
_atom_site_aniso_U_33
_atom_site_aniso_U_23
_atom_site_aniso_U_13
_atom_site_aniso_U_12
Pr1 0.01010(18) 0.00811(17) 0.0322(2) -0.00102(15) 0.00060(16) -0.00046(13)
C1 0.026(4) 0.026(4) 0.019(3) 0.004(3) -0.001(3) -0.002(3)
C2 0.013(3) 0.020(3) 0.027(4) 0.008(3) 0.006(3) -0.001(3)
C3 0.038(5) 0.043(5) 0.023(4) -0.004(4) -0.004(4) -0.008(4)
C4 0.030(4) 0.040(5) 0.042(5) -0.012(4) -0.012(4) -0.007(4)
C5 0.032(4) 0.012(3) 0.043(5) 0.009(3) 0.000(4) -0.002(3)
C6 0.022(4) 0.021(4) 0.032(4) 0.003(3) -0.004(3) 0.000(3)
C7 0.023(3) 0.007(3) 0.037(4) -0.009(3) 0.006(3) 0.000(3)
C8 0.032(4) 0.017(3) 0.039(4) 0.004(3) 0.004(3) -0.002(3)
C9 0.019(3) 0.026(4) 0.035(4) 0.003(3) 0.009(3) -0.001(3)
C10 0.022(4) 0.024(4) 0.039(5) -0.010(3) 0.011(3) 0.001(3)
C11 0.017(3) 0.017(3) 0.036(4) -0.005(3) 0.003(3) 0.011(3)
C12 0.027(8) 0.045(10) 0.15(2) -0.034(12) -0.023(11) 0.019(7)
C13 0.13(2) 0.048(11) 0.018(8) 0.000 0.000 -0.028(12)
N1 0.019(3) 0.025(3) 0.019(3) -0.002(3) -0.003(2) -0.001(2)
N2 0.023(3) 0.010(2) 0.026(3) 0.002(2) 0.001(3) 0.002(2)
O1 0.014(2) 0.014(2) 0.022(2) 0.0005(19) 0.0000(19) 0.0007(17)
O2 0.038(3) 0.018(3) 0.042(3) 0.006(2) 0.004(3) -0.008(2)
O3 0.031(3) 0.020(3) 0.040(3) -0.008(2) -0.001(3) -0.006(2)
O4 0.064(5) 0.104(7) 0.081(6) -0.055(5) 0.012(4) -0.050(5)
O5 0.025(3) 0.011(2) 0.041(3) 0.001(2) -0.012(2) -0.0002(19)
O6 0.070(5) 0.035(3) 0.052(4) 0.014(3) -0.030(4) -0.009(3)
O7 0.032(3) 0.013(2) 0.060(4) -0.001(3) 0.022(3) -0.001(2)
O8 0.031(3) 0.014(2) 0.065(4) 0.009(3) 0.008(3) -0.007(2)
O1W 0.028(3) 0.018(2) 0.043(3) -0.002(2) -0.019(3) 0.001(2)
O2W 0.151(9) 0.046(4) 0.028(4) 0.001(3) 0.002(5) 0.028(5)
O3W 0.068(6) 0.145(9) 0.059(5) -0.025(6) -0.028(4) -0.016(6)
O4W 0.115(11) 0.115(11) 0.099(16) 0.000 0.000 0.000
O5W 1.03(19) 1.03(19) 0.47(16) 0.000 0.000 0.000
N3 0.100(4) 0.101(4) 0.104(4) 0.004(2) -0.005(2) 0.000(2)

loop_
_atom_type_symbol
_atom_type_description
_atom_type_scat_dispersion_real
_atom_type_scat_dispersion_imag
_atom_type_scat_source
C C 0.0033 0.0016 'International Tables Vol C Tables 4.2.6.8 and 6.1.1.4'
H H 0.0000 0.0000 'International Tables Vol C Tables 4.2.6.8 and 6.1.1.4'
N N 0.0061 0.0033 'International Tables Vol C Tables 4.2.6.8 and 6.1.1.4'
O O 0.0106 0.0060 'International Tables Vol C Tables 4.2.6.8 and 6.1.1.4'
Pr Pr -0.2180 2.8214 'International Tables Vol C Tables 4.2.6.8 and 6.1.1.4'

loop_
_geom_angle_atom_site_label_1
_geom_angle_atom_site_label_2
_geom_angle_atom_site_label_3
_geom_angle
_geom_angle_site_symmetry_1
_geom_angle_site_symmetry_3
N1 Pr1 C2 137.07(17) . 5_676
N2 Pr1 C2 118.11(18) . 5_676
N2 Pr1 N1 79.11(17) . .
O1 Pr1 C2 24.65(16) 5_676 5_676
O1 Pr1 C2 79.15(16) . 5_676
O1 Pr1 N1 58.36(15) . .
O1 Pr1 N1 114.66(15) 5_676 .
O1 Pr1 N2 101.30(15) . .
O1 Pr1 N2 133.18(16) 5_676 .
O1 Pr1 O1 60.12(17) . 5_676
O1 Pr1 O2 102.21(15) . 5_676
O1 Pr1 O2 49.03(14) 5_676 5_676
O2 Pr1 C2 24.83(15) 5_676 5_676
O2 Pr1 N1 160.39(16) 5_676 .
O2 Pr1 N2 104.33(17) 5_676 .
O3 Pr1 C2 157.16(18) . 5_676
O3 Pr1 N1 60.69(17) . .
O3 Pr1 N2 74.89(18) . .
O3 Pr1 O1 118.41(17) . .
O3 Pr1 O1 151.73(16) . 5_676
O3 Pr1 O2 138.91(17) . 5_676
O3 Pr1 O5 134.26(17) . .
O3 Pr1 O7 71.57(19) . .
O3 Pr1 O8 75.34(19) . 8_666
O3 Pr1 O1W 78.46(18) . .
O5 Pr1 C2 64.80(17) . 5_676
O5 Pr1 N1 98.80(17) . .
O5 Pr1 N2 60.61(16) . .
O5 Pr1 O1 72.85(15) . 5_676
O5 Pr1 O1 64.82(15) . .
O5 Pr1 O2 67.64(17) . 5_676
O7 Pr1 C2 98.08(18) . 5_676
O7 Pr1 N1 123.16(17) . .
O7 Pr1 N2 59.36(16) . .
O7 Pr1 O1 156.76(17) . .
O7 Pr1 O1 121.95(16) . 5_676
O7 Pr1 O2 73.26(16) . 5_676
O7 Pr1 O5 92.96(18) . .
O8 Pr1 C2 81.84(18) 8_666 5_676
O8 Pr1 N1 123.52(18) 8_666 .
O8 Pr1 N2 123.09(17) 8_666 .
O8 Pr1 O1 135.55(16) 8_666 .
O8 Pr1 O1 87.78(16) 8_666 5_676
O8 Pr1 O2 71.24(19) 8_666 5_676
O8 Pr1 O5 137.68(19) 8_666 .
O8 Pr1 O7 65.61(18) 8_666 .
O1W Pr1 C2 94.76(18) . 5_676
O1W Pr1 N1 68.44(18) . .
O1W Pr1 N2 145.22(19) . .
O1W Pr1 O1 74.40(16) . 5_676
O1W Pr1 O1 72.44(16) . .
O1W Pr1 O2 110.44(18) . 5_676
O1W Pr1 O5 135.04(16) . .
O1W Pr1 O7 130.74(18) . .
O1W Pr1 O8 69.56(19) . 8_666
N1 C1 C2 112.1(6) . .
C1 C2 Pr1 162.5(5) . 5_676
O1 C2 Pr1 59.4(4) . 5_676
O1 C2 C1 119.1(6) . .
O1 C2 O2 121.6(7) . .
O2 C2 Pr1 64.0(4) . 5_676
O2 C2 C1 119.2(6) . .
N1 C3 C4 113.9(7) . .
O3 C4 C3 118.2(7) . .
O4 C4 C3 116.2(8) . .
O4 C4 O3 125.5(9) . .
N2 C5 C6 112.3(6) . .
O5 C6 C5 116.0(6) . .
O6 C6 C5 117.8(7) . .
O6 C6 O5 126.2(7) . .
N2 C7 C8 109.2(5) . .
O7 C8 C7 117.5(6) . .
O8 C8 C7 118.2(7) . .
O8 C8 O7 124.2(7) . .
N1 C9 C10 116.4(6) . .
C11 C10 C9 116.2(6) . .
N2 C11 C10 116.6(6) . .
C1 N1 Pr1 107.6(4) . .
C1 N1 C9 106.8(5) . .
C3 N1 Pr1 108.4(4) . .
C3 N1 C1 109.9(6) . .
C3 N1 C9 111.1(6) . .
C9 N1 Pr1 112.9(4) . .
C5 N2 Pr1 105.5(4) . .
C5 N2 C11 106.7(6) . .
C7 N2 Pr1 108.3(4) . .
C7 N2 C5 107.4(5) . .
C7 N2 C11 110.0(5) . .
C11 N2 Pr1 118.4(4) . .
Pr1 O1 Pr1 119.88(17) . 5_676
C2 O1 Pr1 95.9(4) . 5_676
C2 O1 Pr1 125.4(4) . .
C2 O2 Pr1 91.1(4) . 5_676
C4 O3 Pr1 133.1(5) . .
C6 O5 Pr1 123.0(4) . .
C8 O7 Pr1 122.9(5) . .
C8 O8 Pr1 141.4(5) . 6_566

loop_
_geom_bond_atom_site_label_1
_geom_bond_atom_site_label_2
_geom_bond_distance
_geom_bond_site_symmetry_2
Pr1 C2 3.009(7) 5_676
Pr1 N1 2.930(6) .
Pr1 N2 2.761(5) .
Pr1 O1 2.586(4) .
Pr1 O1 2.605(4) 5_676
Pr1 O2 2.706(6) 5_676
Pr1 O3 2.436(5) .
Pr1 O5 2.535(5) .
Pr1 O7 2.527(5) .
Pr1 O8 2.522(5) 8_666
Pr1 O1W 2.473(5) .
C1 C2 1.509(10) .
C1 N1 1.481(9) .
C2 O1 1.262(8) .
C2 O2 1.264(8) .
C3 C4 1.519(12) .
C3 N1 1.469(9) .
C4 O3 1.258(10) .
C4 O4 1.241(10) .
C5 C6 1.526(10) .
C5 N2 1.479(10) .
C6 O5 1.256(8) .
C6 O6 1.238(9) .
C7 C8 1.526(10) .
C7 N2 1.479(8) .
C8 O7 1.257(9) .
C8 O8 1.252(9) .
C9 C10 1.529(10) .
C9 N1 1.482(9) .
C10 C11 1.514(11) .
C11 N2 1.490(9) .
C12 N3 1.503(9) .
